data_1001133
loop_
_publ_author_name
'Padel, L'
'Poix, P'
'Michel, A'

_publ_section_title
;
Preparation et etude cristallographique du systeme Ba~2~ Mg U O~6~ -
Ba~2~ Fe~1.333~ U.~667~ O~6~
;
_journal_coden_ASTM RVCMA8
_journal_name_full 'Revue de Chimie Minerale'
_journal_page_first 337
_journal_page_last 350
_journal_volume 9
_journal_year 1972
_chemical_formula_structural 'Ba2 Fe1.333 U.667 O6'
_chemical_formula_sum 'Ba2 Fe1.333 O6 U0.667'
_chemical_name_systematic 'Barium iron uranium oxide (2/1.3/0.7/6)'
_space_group_IT_number 205
_symmetry_cell_setting cubic
_symmetry_Int_Tables_number 205
_symmetry_space_group_name_Hall '-P 2ac 2ab 3'
_symmetry_space_group_name_H-M 'P a -3'
_cell_angle_alpha 90
_cell_angle_beta 90
_cell_angle_gamma 90
_cell_formula_units_Z 4
_cell_length_a 8.25
_cell_length_b 8.25
_cell_length_c 8.25
_cell_volume 561.5
_refine_ls_R_factor_all 0.0428
_cod_original_formula_sum 'Ba2 Fe1.333 O6 U.667'
_cod_database_code 1001133

loop_
_symmetry_equiv_pos_as_xyz
x,y,z
1/2+x,1/2-y,-z
-x,1/2+y,1/2-z
1/2-x,-y,1/2+z
y,z,x
1/2-y,-z,1/2+x
1/2+y,1/2-z,-x
-y,1/2+z,1/2-x
z,x,y
-z,1/2+x,1/2-y
1/2-z,-x,1/2+y
1/2+z,1/2-x,-y
-x,-y,-z
1/2-x,1/2+y,z
x,1/2-y,1/2+z
1/2+x,y,1/2-z
-y,-z,-x
1/2+y,z,1/2-x
1/2-y,1/2+z,x
y,1/2-z,1/2+x
-z,-x,-y
z,1/2-x,1/2+y
1/2+z,x,1/2-y
1/2-z,1/2+x,y

loop_
_atom_site_label
_atom_site_type_symbol
_atom_site_symmetry_multiplicity
_atom_site_Wyckoff_symbol
_atom_site_fract_x
_atom_site_fract_y
_atom_site_fract_z
_atom_site_occupancy
_atom_site_attached_hydrogens
_atom_site_calc_flag
Ba1 Ba2+ 8 c 0.25 0.25 0.25 1. 0 d
Fe1 Fe3+ 4 a 0. 0. 0. 1. 0 d
Fe2 Fe3+ 4 b 0.5 0.5 0.5 0.333 0 d
U1 U6+ 4 b 0.5 0.5 0.5 0.667 0 d
O1 O2- 24 d 0.24 0.99 0.99 1. 0 d

loop_
_atom_type_symbol
_atom_type_oxidation_number
Ba2+ 2.000
Fe3+ 3.000
U6+ 6.000
O2- -2.000
